data_8101447
loop_
_publ_author_name
'Frenzen, Gerlinde'
'Reim, Stefan'
'Sippel, Heike'
'Frauenrath, Herbert'

_publ_section_title
;
Crystal structure of diiodo[(+)-1,2-bis((2S,5S)-2,5-dimethylphospholano)
benzene-P,P']nickel, C~18~H~28~I~2~NiP~2~
;
_journal_issue 1
_journal_name_full 'Zeitschrift f\"ur Kristallographie - New Crystal Structures'
_journal_page_first 121
_journal_page_last 122
_journal_volume 214
_journal_year 1999
_chemical_formula_sum 'C18 H28 I2 Ni P2'
_chemical_formula_weight 618.85
_space_group_IT_number 76
_symmetry_cell_setting tetragonal
_symmetry_space_group_name_Hall 'P 4w'
_symmetry_space_group_name_H-M 'P 41'
_cell_angle_alpha 90.00
_cell_angle_beta 90.00
_cell_angle_gamma 90.00
_cell_formula_units_Z 4
_cell_length_a 10.957(3)
_cell_length_b 10.957(3)
_cell_length_c 18.948(5)
_cell_measurement_temperature 193(2)
_cell_volume 2274.8(11)
_diffrn_ambient_temperature 193(2)
_exptl_crystal_density_diffrn 1.807
_refine_ls_R_factor_obs 0.0387
_refine_ls_wR_factor_obs 0.0743
_reflns_number_observed 1705
_cod_database_code 8101447

loop_
_symmetry_equiv_pos_as_xyz
'x, y, z'
'-x, -y, z+1/2'
'-y, x, z+1/4'
'y, -x, z+3/4'

loop_
_atom_site_aniso_label
_atom_site_aniso_U_11
_atom_site_aniso_U_22
_atom_site_aniso_U_33
_atom_site_aniso_U_23
_atom_site_aniso_U_13
_atom_site_aniso_U_12
I2 0.0691(6) 0.0243(4) 0.0328(4) -0.0007(4) -0.0102(5) -0.0109(4)
I1 0.0659(6) 0.0191(4) 0.0464(5) 0.0043(4) -0.0193(5) -0.0002(4)
Ni 0.0335(9) 0.0167(7) 0.0262(7) -0.0005(6) -0.0015(6) -0.0012(6)
P2 0.0290(16) 0.0219(15) 0.0249(14) 0.0015(12) 0.0005(13) -0.0046(13)
P1 0.0319(16) 0.0169(14) 0.0246(15) 0.0011(12) -0.0014(13) 0.0009(12)
C1 0.024(6) 0.027(6) 0.048(7) 0.007(6) -0.001(6) -0.002(5)
C2 0.069(10) 0.048(9) 0.063(10) -0.004(9) -0.034(9) -0.003(8)
C3 0.090(12) 0.034(8) 0.035(7) -0.004(6) -0.013(8) -0.022(8)
C4 0.062(8) 0.026(6) 0.024(6) -0.003(6) 0.006(7) 0.004(6)
C5 0.076(11) 0.048(9) 0.037(8) -0.001(7) 0.027(7) 0.010(8)
C6 0.040(8) 0.064(10) 0.075(11) -0.007(9) 0.003(8) 0.013(8)
C7 0.062(8) 0.021(6) 0.016(6) -0.004(5) 0.006(6) 0.005(6)
C8 0.047(8) 0.040(7) 0.027(6) 0.006(6) -0.002(6) -0.010(6)
C9 0.048(8) 0.037(7) 0.040(7) -0.003(6) -0.016(7) 0.010(6)
C10 0.027(6) 0.039(7) 0.038(6) 0.006(6) -0.001(6) -0.003(6)
C11 0.034(8) 0.042(8) 0.068(10) -0.010(7) 0.012(7) -0.008(6)
C12 0.031(6) 0.043(7) 0.045(7) 0.003(7) 0.016(7) -0.002(6)
C13 0.030(6) 0.018(6) 0.031(6) 0.004(5) 0.007(5) -0.006(5)
C14 0.034(7) 0.025(6) 0.034(6) -0.014(6) 0.005(6) 0.000(5)
C15 0.024(7) 0.032(7) 0.046(8) -0.007(6) -0.002(6) 0.000(5)
C16 0.039(7) 0.015(6) 0.041(7) -0.001(5) 0.019(6) -0.003(5)
C17 0.026(6) 0.030(7) 0.030(6) 0.007(5) -0.013(5) 0.009(5)
C18 0.030(6) 0.023(6) 0.030(6) -0.002(5) -0.001(5) 0.000(5)

loop_
_atom_site_label
_atom_site_type_symbol
_atom_site_fract_x
_atom_site_fract_y
_atom_site_fract_z
_atom_site_U_iso_or_equiv
_atom_site_thermal_displace_type
_atom_site_occupancy
_atom_site_calc_flag
_atom_site_refinement_flags
_atom_site_disorder_assembly
_atom_site_disorder_group
I2 I 0.62331(9) 0.16663(7) 0.21014(4) 0.0421(2) Uani 1 d . . .
I1 I 0.46472(9) 0.19249(7) 0.04131(5) 0.0438(2) Uani 1 d . . .
Ni Ni 0.52568(14) 0.02322(12) 0.12332(8) 0.0255(3) Uani 1 d . . .
P2 P 0.5824(3) -0.1291(3) 0.18658(16) 0.0253(6) Uani 1 d . . .
P1 P 0.4315(3) -0.1021(2) 0.05517(15) 0.0245(6) Uani 1 d . . .
C1 C 0.2642(10) -0.0909(10) 0.0425(7) 0.033(3) Uani 1 d . . .
H1 H 0.2322 -0.1755 0.0495 0.040 Uiso 1 calc R . .
C2 C 0.2456(14) -0.0626(13) -0.0365(9) 0.060(4) Uani 1 d . . .
H2A H 0.1641 -0.0907 -0.0522 0.072 Uiso 1 calc R . .
H2B H 0.2520 0.0263 -0.0452 0.072 Uiso 1 calc R . .
C3 C 0.3437(15) -0.1293(12) -0.0751(7) 0.053(4) Uani 1 d . . .
H3A H 0.3446 -0.1037 -0.1252 0.063 Uiso 1 calc R . .
H3B H 0.3279 -0.2182 -0.0733 0.063 Uiso 1 calc R . .
C4 C 0.4658(12) -0.1010(10) -0.0411(6) 0.037(3) Uani 1 d . . .
H4 H 0.4843 -0.0142 -0.0534 0.045 Uiso 1 calc R . .
C5 C 0.5781(14) -0.1737(13) -0.0619(7) 0.054(4) Uani 1 d . . .
H5A H 0.5697 -0.2579 -0.0450 0.081 Uiso 1 calc R . .
H5B H 0.6507 -0.1366 -0.0406 0.081 Uiso 1 calc R . .
H5C H 0.5865 -0.1737 -0.1134 0.081 Uiso 1 calc R . .
C6 C 0.1932(13) -0.0112(14) 0.0933(8) 0.059(4) Uani 1 d . . .
H6A H 0.2261 0.0719 0.0923 0.089 Uiso 1 calc R . .
H6B H 0.2003 -0.0444 0.1412 0.089 Uiso 1 calc R . .
H6C H 0.1071 -0.0097 0.0793 0.089 Uiso 1 calc R . .
C7 C 0.5302(12) -0.1311(10) 0.2800(5) 0.033(3) Uani 1 d . . .
H7 H 0.5234 -0.0442 0.2956 0.039 Uiso 1 calc R . .
C8 C 0.6374(11) -0.1875(12) 0.3206(6) 0.038(3) Uani 1 d . . .
H8A H 0.6335 -0.1638 0.3710 0.046 Uiso 1 calc R . .
H8B H 0.6343 -0.2776 0.3175 0.046 Uiso 1 calc R . .
C9 C 0.7523(12) -0.1410(11) 0.2881(7) 0.041(3) Uani 1 d . . .
H9A H 0.8232 -0.1858 0.3075 0.050 Uiso 1 calc R . .
H9B H 0.7626 -0.0533 0.2992 0.050 Uiso 1 calc R . .
C10 C 0.7462(10) -0.1588(11) 0.2077(7) 0.035(3) Uani 1 d . . .
H10 H 0.7598 -0.2478 0.1991 0.042 Uiso 1 calc R . .
C11 C 0.8401(12) -0.0927(12) 0.1638(8) 0.048(4) Uani 1 d . . .
H11A H 0.8375 -0.0053 0.1747 0.072 Uiso 1 calc R . .
H11B H 0.8223 -0.1050 0.1136 0.072 Uiso 1 calc R . .
H11C H 0.9215 -0.1248 0.1746 0.072 Uiso 1 calc R . .
C12 C 0.4078(10) -0.1897(11) 0.2925(7) 0.040(3) Uani 1 d . . .
H12A H 0.4143 -0.2779 0.2849 0.060 Uiso 1 calc R . .
H12B H 0.3479 -0.1554 0.2596 0.060 Uiso 1 calc R . .
H12C H 0.3815 -0.1739 0.3411 0.060 Uiso 1 calc R . .
C13 C 0.4575(10) -0.2567(10) 0.0863(6) 0.026(3) Uani 1 d . . .
C14 C 0.4125(10) -0.3612(10) 0.0523(7) 0.031(3) Uani 1 d . . .
H14 H 0.3658 -0.3531 0.0103 0.037 Uiso 1 calc R . .
C15 C 0.4357(10) -0.4763(11) 0.0796(7) 0.034(3) Uani 1 d . . .
H15 H 0.4018 -0.5467 0.0579 0.041 Uiso 1 calc R . .
C16 C 0.5086(11) -0.4876(10) 0.1388(6) 0.032(3) Uani 1 d . . .
H16 H 0.5275 -0.5665 0.1565 0.038 Uiso 1 calc R . .
C17 C 0.5544(10) -0.3855(10) 0.1725(6) 0.029(3) Uani 1 d . . .
H17 H 0.6038 -0.3943 0.2133 0.035 Uiso 1 calc R . .
C18 C 0.5280(10) -0.2696(10) 0.1464(6) 0.027(3) Uani 1 d . . .

loop_
_geom_bond_atom_site_label_1
_geom_bond_atom_site_label_2
_geom_bond_distance
_geom_bond_site_symmetry_2
_geom_bond_publ_flag
I2 Ni 2.5139(17) . ?
I1 Ni 2.5100(17) . ?
Ni P2 2.147(3) . ?
Ni P1 2.149(3) . ?
P2 C18 1.818(11) . ?
P2 C7 1.861(11) . ?
P2 C10 1.867(12) . ?
P1 C13 1.817(11) . ?
P1 C1 1.852(11) . ?
P1 C4 1.863(12) . ?
C1 C6 1.515(18) . ?
C1 C2 1.54(2) . ?
C2 C3 1.49(2) . ?
C3 C4 1.517(18) . ?
C4 C5 1.519(17) . ?
C7 C12 1.506(16) . ?
C7 C8 1.533(17) . ?
C8 C9 1.492(18) . ?
C9 C10 1.537(19) . ?
C10 C11 1.508(17) . ?
C13 C18 1.382(15) . ?
C13 C14 1.404(15) . ?
C14 C15 1.387(17) . ?
C15 C16 1.382(17) . ?
C16 C17 1.383(15) . ?
C17 C18 1.393(15) . ?
